data_7005355
loop_
_publ_author_name
'Franken, Andreas'
'Hodson, Bruce E.'
'McGrath, Thomas D.'
'Stone, F Gordon A'

_publ_section_title
;
 Synthesis and reactivity of fluorinated ferracarborane anions.
;
_journal_issue 22
_journal_name_full 'Dalton transactions (Cambridge, England : 2003)'
_journal_page_first 2254
_journal_page_last 2262
_journal_paper_doi 10.1039/b701219e
_journal_year 2007
_chemical_formula_sum 'C40 H33 B7 F3 Fe N O3 P2'
_chemical_formula_weight 826.13
_chemical_name_systematic
;
?
;
_space_group_IT_number 14
_symmetry_cell_setting monoclinic
_symmetry_space_group_name_Hall '-P 2yn'
_symmetry_space_group_name_H-M 'P 1 21/n 1'
_atom_sites_solution_hydrogens geom
_atom_sites_solution_primary direct
_atom_sites_solution_secondary difmap
_audit_creation_method SHELXL-97
_cell_angle_alpha 90.00
_cell_angle_beta 95.363(4)
_cell_angle_gamma 90.00
_cell_formula_units_Z 4
_cell_length_a 17.3552(13)
_cell_length_b 10.4426(7)
_cell_length_c 22.5348(15)
_cell_measurement_reflns_used 2182
_cell_measurement_temperature 110(2)
_cell_measurement_theta_max 20.55
_cell_measurement_theta_min 2.28
_cell_volume 4066.2(5)
_computing_cell_refinement 'Bruker APEX2 (Bruker, 2003)'
_computing_data_collection 'Bruker APEX2 (Bruker, 2003)'
_computing_data_reduction 'Bruker APEX2 (Bruker, 2003)'
_computing_molecular_graphics 'Bruker SHELXTL (Bruker, 2001)'
_computing_publication_material 'Bruker SHELXTL (Bruker, 2001)'
_computing_structure_refinement 'Bruker SHELXTL (Bruker, 2001)'
_computing_structure_solution 'Bruker SHELXTL (Bruker, 2001)'
_diffrn_ambient_temperature 110(2)
_diffrn_measured_fraction_theta_full 0.935
_diffrn_measured_fraction_theta_max 0.911
_diffrn_measurement_device_type 'CCD area detector'
_diffrn_measurement_method 'phi and omega scans'
_diffrn_radiation_monochromator graphite
_diffrn_radiation_source 'fine-focus sealed tube'
_diffrn_radiation_type MoK\a
_diffrn_radiation_wavelength 0.71073
_diffrn_reflns_av_R_equivalents 0.0892
_diffrn_reflns_av_sigmaI/netI 0.1230
_diffrn_reflns_limit_h_max 20
_diffrn_reflns_limit_h_min -21
_diffrn_reflns_limit_k_max 12
_diffrn_reflns_limit_k_min -12
_diffrn_reflns_limit_l_max 22
_diffrn_reflns_limit_l_min -27
_diffrn_reflns_number 23088
_diffrn_reflns_theta_full 25.00
_diffrn_reflns_theta_max 26.09
_diffrn_reflns_theta_min 2.15
_exptl_absorpt_coefficient_mu 0.503
_exptl_absorpt_correction_T_max 0.93
_exptl_absorpt_correction_T_min 0.90
_exptl_absorpt_correction_type multi-scan
_exptl_absorpt_process_details 'SADABS (Bruker, 2003)'
_exptl_crystal_colour orange
_exptl_crystal_density_diffrn 1.350
_exptl_crystal_density_method 'not measured'
_exptl_crystal_description block
_exptl_crystal_F_000 1688
_exptl_crystal_size_max 0.186
_exptl_crystal_size_mid 0.11
_exptl_crystal_size_min 0.105
_refine_diff_density_max 0.704
_refine_diff_density_min -0.406
_refine_diff_density_rms 0.087
_refine_ls_extinction_method none
_refine_ls_goodness_of_fit_ref 1.016
_refine_ls_hydrogen_treatment constr
_refine_ls_matrix_type full
_refine_ls_number_parameters 528
_refine_ls_number_reflns 7340
_refine_ls_number_restraints 0
_refine_ls_restrained_S_all 1.016
_refine_ls_R_factor_all 0.1264
_refine_ls_R_factor_gt 0.0629
_refine_ls_shift/su_max 0.001
_refine_ls_shift/su_mean 0.000
_refine_ls_structure_factor_coef Fsqd
_refine_ls_weighting_details 'calc w=1/[\s^2^(Fo^2^)+(0.0470P)^2^+2.0675P] where P=(Fo^2^+2Fc^2^)/3'
_refine_ls_weighting_scheme calc
_refine_ls_wR_factor_gt 0.1166
_refine_ls_wR_factor_ref 0.1443
_reflns_number_gt 4338
_reflns_number_total 7340
_reflns_threshold_expression >2sigma(I)
_cod_data_source_file b701219e.txt
_cod_data_source_block 6
_cod_depositor_comments
;
The following automatic conversions were performed:
'_symmetry_cell_setting' value 'Monoclinic' changed to 'monoclinic'
according to '/home/saulius/struct/CIF-dictionaries/cif_core.dic'
dictionary named 'cif_core.dic' version 2.4.1 from 2010-06-29.

Automatic conversion script
Id: cif_fix_enum 1527 2010-12-29 10:47:43Z saulius 
;
_cod_original_sg_symbol_H-M 'P2(1)/n '
_cod_database_code 7005355

loop_
_symmetry_equiv_pos_as_xyz
'x, y, z'
'-x+1/2, y+1/2, -z+1/2'
'-x, -y, -z'
'x-1/2, -y-1/2, z-1/2'

loop_
_atom_site_label
_atom_site_type_symbol
_atom_site_fract_x
_atom_site_fract_y
_atom_site_fract_z
_atom_site_U_iso_or_equiv
_atom_site_adp_type
_atom_site_occupancy
_atom_site_symmetry_multiplicity
_atom_site_calc_flag
_atom_site_refinement_flags
_atom_site_disorder_assembly
_atom_site_disorder_group
Fe1 Fe 0.72667(4) 0.26287(6) 0.04194(3) 0.0234(2) Uani 1 1 d . . .
P2 P 0.40030(7) 0.39083(10) 0.24089(5) 0.0169(3) Uani 1 1 d . . .
P1 P 0.49983(7) 0.61203(10) 0.27464(5) 0.0173(3) Uani 1 1 d . . .
N1 N 0.4371(2) 0.5289(3) 0.23637(15) 0.0172(9) Uani 1 1 d . . .
C211 C 0.4119(2) 0.3050(4) 0.17364(18) 0.0153(10) Uani 1 1 d . . .
C216 C 0.4649(3) 0.3466(4) 0.1356(2) 0.0238(11) Uani 1 1 d . . .
H216 H 0.4943 0.4218 0.1448 0.029 Uiso 1 1 calc R . .
C215 C 0.4750(3) 0.2787(4) 0.0841(2) 0.0297(12) Uani 1 1 d . . .
H215 H 0.5111 0.3081 0.0580 0.036 Uiso 1 1 calc R . .
C213 C 0.3800(3) 0.1269(4) 0.1086(2) 0.0254(12) Uani 1 1 d . . .
H213 H 0.3512 0.0510 0.0993 0.030 Uiso 1 1 calc R . .
C212 C 0.3684(3) 0.1941(4) 0.1599(2) 0.0233(11) Uani 1 1 d . . .
H212 H 0.3315 0.1655 0.1855 0.028 Uiso 1 1 calc R . .
C214 C 0.4329(3) 0.1688(4) 0.0706(2) 0.0307(13) Uani 1 1 d . . .
H214 H 0.4402 0.1221 0.0353 0.037 Uiso 1 1 calc R . .
C112 C 0.3818(3) 0.6681(4) 0.3444(2) 0.0217(11) Uani 1 1 d . . .
H112 H 0.3500 0.6215 0.3154 0.026 Uiso 1 1 calc R . .
C115 C 0.4734(3) 0.8075(4) 0.4287(2) 0.0278(12) Uani 1 1 d . . .
H115 H 0.5043 0.8564 0.4574 0.033 Uiso 1 1 calc R . .
C116 C 0.5067(3) 0.7533(4) 0.38111(19) 0.0214(11) Uani 1 1 d . . .
H116 H 0.5604 0.7638 0.3776 0.026 Uiso 1 1 calc R . .
C111 C 0.4607(3) 0.6827(4) 0.33807(19) 0.0183(10) Uani 1 1 d . . .
C114 C 0.3952(3) 0.7907(4) 0.4345(2) 0.0264(12) Uani 1 1 d . . .
H114 H 0.3728 0.8274 0.4674 0.032 Uiso 1 1 calc R . .
C113 C 0.3500(3) 0.7211(4) 0.3926(2) 0.0272(12) Uani 1 1 d . . .
H113 H 0.2965 0.7094 0.3969 0.033 Uiso 1 1 calc R . .
C126 C 0.5995(3) 0.4813(4) 0.3593(2) 0.0226(11) Uani 1 1 d . . .
H126 H 0.5675 0.5092 0.3887 0.027 Uiso 1 1 calc R . .
C125 C 0.6615(3) 0.3986(4) 0.3743(2) 0.0287(12) Uani 1 1 d . . .
H125 H 0.6713 0.3690 0.4142 0.034 Uiso 1 1 calc R . .
C122 C 0.6331(3) 0.4825(4) 0.2577(2) 0.0267(12) Uani 1 1 d . . .
H122 H 0.6236 0.5116 0.2178 0.032 Uiso 1 1 calc R . .
C121 C 0.5855(3) 0.5222(4) 0.3006(2) 0.0207(11) Uani 1 1 d . . .
C123 C 0.6946(3) 0.4004(4) 0.2734(2) 0.0305(13) Uani 1 1 d . . .
H123 H 0.7269 0.3724 0.2441 0.037 Uiso 1 1 calc R . .
C124 C 0.7086(3) 0.3597(4) 0.3317(2) 0.0336(13) Uani 1 1 d . . .
H124 H 0.7510 0.3043 0.3426 0.040 Uiso 1 1 calc R . .
C222 C 0.2567(2) 0.4839(4) 0.20325(19) 0.0189(11) Uani 1 1 d . . .
H222 H 0.2839 0.5298 0.1753 0.023 Uiso 1 1 calc R . .
C221 C 0.2971(2) 0.4037(4) 0.24544(19) 0.0178(10) Uani 1 1 d . . .
C223 C 0.1773(3) 0.4959(4) 0.2024(2) 0.0266(12) Uani 1 1 d . . .
H223 H 0.1496 0.5485 0.1734 0.032 Uiso 1 1 calc R . .
C226 C 0.2569(3) 0.3366(4) 0.2853(2) 0.0212(11) Uani 1 1 d . . .
H226 H 0.2838 0.2796 0.3128 0.025 Uiso 1 1 calc R . .
C224 C 0.1386(3) 0.4316(4) 0.2437(2) 0.0259(12) Uani 1 1 d . . .
H224 H 0.0842 0.4419 0.2436 0.031 Uiso 1 1 calc R . .
C225 C 0.1778(3) 0.3515(4) 0.2854(2) 0.0278(12) Uani 1 1 d . . .
H225 H 0.1506 0.3075 0.3139 0.033 Uiso 1 1 calc R . .
C231 C 0.4430(2) 0.2952(4) 0.30221(19) 0.0159(10) Uani 1 1 d . . .
C232 C 0.4272(3) 0.3216(4) 0.36069(19) 0.0212(11) Uani 1 1 d . . .
H232 H 0.3917 0.3877 0.3681 0.025 Uiso 1 1 calc R . .
C235 C 0.5322(3) 0.1312(4) 0.3395(2) 0.0275(12) Uani 1 1 d . . .
H235 H 0.5689 0.0668 0.3324 0.033 Uiso 1 1 calc R . .
C236 C 0.4956(3) 0.1996(4) 0.2920(2) 0.0221(11) Uani 1 1 d . . .
H236 H 0.5066 0.1809 0.2524 0.027 Uiso 1 1 calc R . .
C233 C 0.4629(3) 0.2521(4) 0.4078(2) 0.0268(11) Uani 1 1 d . . .
H233 H 0.4516 0.2697 0.4474 0.032 Uiso 1 1 calc R . .
C234 C 0.5152(3) 0.1565(4) 0.3967(2) 0.0264(12) Uani 1 1 d . . .
H234 H 0.5396 0.1082 0.4289 0.032 Uiso 1 1 calc R . .
C132 C 0.5812(3) 0.8309(4) 0.2480(2) 0.0233(11) Uani 1 1 d . . .
H132 H 0.6027 0.8282 0.2883 0.028 Uiso 1 1 calc R . .
C131 C 0.5294(2) 0.7360(4) 0.22615(19) 0.0175(10) Uani 1 1 d . . .
C136 C 0.5005(3) 0.7387(4) 0.1667(2) 0.0247(11) Uani 1 1 d . . .
H136 H 0.4661 0.6736 0.1511 0.030 Uiso 1 1 calc R . .
C133 C 0.6012(3) 0.9291(4) 0.2110(2) 0.0284(12) Uani 1 1 d . . .
H133 H 0.6357 0.9942 0.2264 0.034 Uiso 1 1 calc R . .
C135 C 0.5220(3) 0.8371(5) 0.1300(2) 0.0354(14) Uani 1 1 d . . .
H135 H 0.5024 0.8383 0.0892 0.042 Uiso 1 1 calc R . .
C134 C 0.5714(3) 0.9330(4) 0.1522(2) 0.0326(13) Uani 1 1 d . . .
H134 H 0.5848 1.0010 0.1271 0.039 Uiso 1 1 calc R . .
C1 C 0.6558(3) 0.5437(4) 0.0178(2) 0.0332(13) Uani 1 1 d . . .
H1 H 0.6093 0.6183 0.0161 0.040 Uiso 1 1 calc R . .
C72 C 0.7976(3) 0.1615(5) 0.0161(2) 0.0337(13) Uani 1 1 d . . .
C71 C 0.6478(3) 0.1622(4) 0.0178(2) 0.0290(12) Uani 1 1 d . . .
C73 C 0.7330(3) 0.2115(4) 0.1179(2) 0.0308(13) Uani 1 1 d . . .
O71 O 0.5956(2) 0.0970(3) 0.00272(16) 0.0434(10) Uani 1 1 d . . .
O73 O 0.7355(2) 0.1793(3) 0.16687(16) 0.0434(10) Uani 1 1 d . . .
O72 O 0.8443(2) 0.0976(3) -0.00231(17) 0.0502(11) Uani 1 1 d . . .
B6 B 0.7703(4) 0.4255(5) 0.0850(3) 0.0316(15) Uani 1 1 d . . .
B3 B 0.6734(4) 0.4522(6) 0.0746(3) 0.0333(15) Uani 1 1 d . . .
B5 B 0.7130(3) 0.5187(5) -0.0326(3) 0.0303(15) Uani 1 1 d . . .
H5 H 0.7178 0.5827 -0.0720 0.036 Uiso 1 1 calc R . .
B2 B 0.7422(4) 0.5617(5) 0.0485(2) 0.0338(16) Uani 1 1 d . . .
H2 H 0.7667 0.6554 0.0655 0.041 Uiso 1 1 calc R . .
B4 B 0.6410(4) 0.4081(5) -0.0136(3) 0.0309(15) Uani 1 1 d . . .
B9 B 0.7927(3) 0.4241(5) 0.0114(3) 0.0301(14) Uani 1 1 d . . .
B8 B 0.7241(4) 0.3565(5) -0.0404(3) 0.0327(15) Uani 1 1 d . . .
F9 F 0.87087(17) 0.4312(3) -0.00015(14) 0.0515(9) Uani 1 1 d . . .
F6 F 0.8177(2) 0.4291(3) 0.13620(15) 0.0197(8) Uani 0.619(3) 1 d P . .
F4 F 0.5686(2) 0.3755(4) -0.03753(18) 0.0360(16) Uani 0.623(6) 1 d P . .
F8 F 0.7318(4) 0.2997(5) -0.0925(3) 0.0197(8) Uani 0.381(3) 1 d P . .
F3 F 0.6346(5) 0.4626(7) 0.1192(4) 0.050(3) Uani 0.377(6) 1 d P . .

loop_
_atom_site_aniso_label
_atom_site_aniso_U_11
_atom_site_aniso_U_22
_atom_site_aniso_U_33
_atom_site_aniso_U_23
_atom_site_aniso_U_13
_atom_site_aniso_U_12
Fe1 0.0265(4) 0.0219(3) 0.0219(4) -0.0003(3) 0.0028(3) -0.0021(3)
P2 0.0167(7) 0.0162(5) 0.0181(7) -0.0003(5) 0.0029(5) 0.0013(5)
P1 0.0160(7) 0.0169(5) 0.0192(7) -0.0002(5) 0.0027(5) 0.0003(5)
N1 0.017(2) 0.0167(17) 0.018(2) -0.0013(16) -0.0005(17) 0.0035(16)
C211 0.013(2) 0.016(2) 0.017(3) 0.0015(19) 0.000(2) -0.0003(19)
C216 0.028(3) 0.020(2) 0.024(3) -0.002(2) 0.009(2) -0.002(2)
C215 0.039(3) 0.022(2) 0.030(3) 0.000(2) 0.013(3) -0.007(2)
C213 0.028(3) 0.018(2) 0.030(3) -0.003(2) 0.001(2) -0.004(2)
C212 0.024(3) 0.024(2) 0.022(3) -0.002(2) 0.005(2) 0.000(2)
C214 0.044(3) 0.025(2) 0.024(3) -0.008(2) 0.009(3) 0.000(2)
C112 0.020(3) 0.020(2) 0.025(3) 0.000(2) 0.003(2) 0.003(2)
C115 0.038(3) 0.023(2) 0.022(3) -0.007(2) -0.003(3) -0.002(2)
C116 0.020(3) 0.024(2) 0.019(3) -0.001(2) 0.001(2) 0.004(2)
C111 0.024(3) 0.018(2) 0.013(2) 0.0036(19) 0.002(2) 0.002(2)
C114 0.031(3) 0.027(2) 0.022(3) -0.006(2) 0.008(2) 0.007(2)
C113 0.021(3) 0.030(3) 0.032(3) -0.004(2) 0.010(2) 0.006(2)
C126 0.020(3) 0.019(2) 0.028(3) 0.000(2) 0.002(2) -0.001(2)
C125 0.024(3) 0.027(3) 0.034(3) 0.007(2) -0.003(2) 0.005(2)
C122 0.027(3) 0.025(2) 0.027(3) -0.008(2) 0.002(2) 0.001(2)
C121 0.016(3) 0.021(2) 0.024(3) -0.001(2) -0.001(2) 0.003(2)
C123 0.021(3) 0.032(3) 0.040(3) -0.018(3) 0.005(2) 0.005(2)
C124 0.025(3) 0.028(3) 0.048(4) -0.001(3) -0.001(3) 0.010(2)
C222 0.017(3) 0.016(2) 0.024(3) -0.001(2) 0.001(2) -0.0025(19)
C221 0.014(2) 0.016(2) 0.023(3) -0.006(2) 0.001(2) -0.0014(19)
C223 0.025(3) 0.020(2) 0.032(3) -0.005(2) -0.005(2) 0.004(2)
C226 0.020(3) 0.018(2) 0.026(3) 0.005(2) 0.007(2) -0.001(2)
C224 0.013(3) 0.023(2) 0.042(3) -0.006(2) 0.002(2) 0.000(2)
C225 0.022(3) 0.025(2) 0.039(3) 0.001(2) 0.015(2) -0.002(2)
C231 0.013(2) 0.016(2) 0.019(3) -0.0028(19) 0.000(2) -0.0037(19)
C232 0.019(3) 0.021(2) 0.023(3) -0.001(2) 0.003(2) 0.000(2)
C235 0.025(3) 0.021(2) 0.037(3) -0.003(2) -0.001(2) 0.004(2)
C236 0.022(3) 0.021(2) 0.023(3) -0.006(2) 0.003(2) 0.001(2)
C233 0.031(3) 0.033(3) 0.016(3) 0.002(2) 0.003(2) 0.001(2)
C234 0.029(3) 0.025(2) 0.025(3) 0.005(2) -0.002(2) -0.001(2)
C132 0.021(3) 0.030(3) 0.019(3) -0.003(2) 0.002(2) -0.004(2)
C131 0.015(2) 0.017(2) 0.021(3) -0.003(2) 0.004(2) 0.0033(19)
C136 0.016(3) 0.030(3) 0.028(3) -0.002(2) 0.004(2) -0.003(2)
C133 0.025(3) 0.022(2) 0.039(3) -0.003(2) 0.008(3) -0.004(2)
C135 0.031(3) 0.044(3) 0.030(3) 0.011(3) -0.001(3) -0.007(3)
C134 0.028(3) 0.031(3) 0.039(3) 0.013(2) 0.002(3) -0.004(2)
C1 0.034(3) 0.032(3) 0.033(3) 0.003(2) 0.002(3) 0.004(2)
C72 0.041(4) 0.026(3) 0.034(3) 0.011(2) 0.005(3) -0.006(3)
C71 0.036(3) 0.026(3) 0.026(3) -0.006(2) 0.007(3) 0.003(2)
C73 0.035(3) 0.024(3) 0.034(3) 0.000(2) 0.005(3) -0.003(2)
O71 0.044(2) 0.0322(19) 0.053(3) -0.0088(18) -0.004(2) -0.0068(19)
O73 0.071(3) 0.0304(19) 0.029(2) 0.0014(17) 0.008(2) 0.0016(19)
O72 0.052(3) 0.038(2) 0.065(3) 0.008(2) 0.029(2) 0.015(2)
B6 0.040(4) 0.025(3) 0.030(4) 0.002(3) 0.000(3) -0.011(3)
B3 0.038(4) 0.047(4) 0.015(3) -0.009(3) 0.005(3) 0.000(3)
B5 0.032(4) 0.030(3) 0.028(3) 0.006(3) 0.001(3) -0.003(3)
B2 0.049(4) 0.026(3) 0.025(3) -0.004(3) -0.007(3) 0.002(3)
B4 0.041(4) 0.027(3) 0.026(3) 0.004(3) 0.006(3) -0.008(3)
B9 0.017(3) 0.031(3) 0.043(4) 0.005(3) 0.004(3) -0.004(3)
B8 0.035(4) 0.031(3) 0.033(4) 0.003(3) 0.006(3) -0.004(3)
F9 0.037(2) 0.0435(17) 0.076(2) 0.0108(17) 0.0108(17) -0.0040(15)
F6 0.023(2) 0.0206(17) 0.0133(18) 0.0043(15) -0.0105(16) -0.0086(15)
F4 0.032(3) 0.041(3) 0.033(3) 0.005(2) -0.007(2) -0.015(2)
F8 0.023(2) 0.0206(17) 0.0133(18) 0.0043(15) -0.0105(16) -0.0086(15)
F3 0.051(6) 0.046(5) 0.054(6) 0.002(4) 0.007(5) 0.000(4)

loop_
_atom_type_symbol
_atom_type_description
_atom_type_scat_dispersion_real
_atom_type_scat_dispersion_imag
_atom_type_scat_source
C C 0.0033 0.0016 'International Tables Vol C Tables 4.2.6.8 and 6.1.1.4'
H H 0.0000 0.0000 'International Tables Vol C Tables 4.2.6.8 and 6.1.1.4'
B B 0.0013 0.0007 'International Tables Vol C Tables 4.2.6.8 and 6.1.1.4'
N N 0.0061 0.0033 'International Tables Vol C Tables 4.2.6.8 and 6.1.1.4'
O O 0.0106 0.0060 'International Tables Vol C Tables 4.2.6.8 and 6.1.1.4'
F F 0.0171 0.0103 'International Tables Vol C Tables 4.2.6.8 and 6.1.1.4'
P P 0.1023 0.0942 'International Tables Vol C Tables 4.2.6.8 and 6.1.1.4'
Fe Fe 0.3463 0.8444 'International Tables Vol C Tables 4.2.6.8 and 6.1.1.4'

loop_
_geom_angle_atom_site_label_1
_geom_angle_atom_site_label_2
_geom_angle_atom_site_label_3
_geom_angle
_geom_angle_site_symmetry_1
_geom_angle_site_symmetry_3
_geom_angle_publ_flag
C72 Fe1 C71 94.9(2) . . ?
C72 Fe1 C73 98.8(2) . . ?
C71 Fe1 C73 95.3(2) . . ?
C72 Fe1 B6 114.3(2) . . ?
C71 Fe1 B6 150.7(2) . . ?
C73 Fe1 B6 79.0(2) . . ?
C72 Fe1 B8 86.9(2) . . ?
C71 Fe1 B8 93.0(2) . . ?
C73 Fe1 B8 169.4(2) . . ?
B6 Fe1 B8 90.5(2) . . ?
C72 Fe1 B9 87.4(2) . . ?
C71 Fe1 B9 140.7(2) . . ?
C73 Fe1 B9 123.1(2) . . ?
B6 Fe1 B9 48.2(2) . . ?
B8 Fe1 B9 47.9(2) . . ?
C72 Fe1 B3 157.4(2) . . ?
C71 Fe1 B3 106.4(2) . . ?
C73 Fe1 B3 86.7(2) . . ?
B6 Fe1 B3 45.0(2) . . ?
B8 Fe1 B3 84.7(2) . . ?
B9 Fe1 B3 71.4(2) . . ?
C72 Fe1 B4 128.8(2) . . ?
C71 Fe1 B4 77.9(2) . . ?
C73 Fe1 B4 132.1(2) . . ?
B6 Fe1 B4 84.7(2) . . ?
B8 Fe1 B4 44.0(2) . . ?
B9 Fe1 B4 70.4(2) . . ?
B3 Fe1 B4 51.84(19) . . ?
N1 P2 C211 108.87(19) . . ?
N1 P2 C231 114.41(18) . . ?
C211 P2 C231 107.49(19) . . ?
N1 P2 C221 110.06(19) . . ?
C211 P2 C221 106.02(19) . . ?
C231 P2 C221 109.6(2) . . ?
N1 P1 C111 111.5(2) . . ?
N1 P1 C131 106.51(18) . . ?
C111 P1 C131 109.73(19) . . ?
N1 P1 C121 113.23(18) . . ?
C111 P1 C121 108.4(2) . . ?
C131 P1 C121 107.3(2) . . ?
P2 N1 P1 136.4(2) . . ?
C216 C211 C212 119.8(4) . . ?
C216 C211 P2 120.1(3) . . ?
C212 C211 P2 120.1(4) . . ?
C211 C216 C215 120.2(4) . . ?
C211 C216 H216 119.9 . . ?
C215 C216 H216 119.9 . . ?
C214 C215 C216 120.3(5) . . ?
C214 C215 H215 119.8 . . ?
C216 C215 H215 119.8 . . ?
C212 C213 C214 120.9(4) . . ?
C212 C213 H213 119.6 . . ?
C214 C213 H213 119.6 . . ?
C213 C212 C211 119.2(5) . . ?
C213 C212 H212 120.4 . . ?
C211 C212 H212 120.4 . . ?
C215 C214 C213 119.6(4) . . ?
C215 C214 H214 120.2 . . ?
C213 C214 H214 120.2 . . ?
C113 C112 C111 120.3(4) . . ?
C113 C112 H112 119.8 . . ?
C111 C112 H112 119.8 . . ?
C116 C115 C114 120.2(4) . . ?
C116 C115 H115 119.9 . . ?
C114 C115 H115 119.9 . . ?
C115 C116 C111 119.8(4) . . ?
C115 C116 H116 120.1 . . ?
C111 C116 H116 120.1 . . ?
C112 C111 C116 119.0(4) . . ?
C112 C111 P1 118.9(3) . . ?
C116 C111 P1 122.1(4) . . ?
C113 C114 C115 120.2(5) . . ?
C113 C114 H114 119.9 . . ?
C115 C114 H114 119.9 . . ?
C114 C113 C112 120.4(5) . . ?
C114 C113 H113 119.8 . . ?
C112 C113 H113 119.8 . . ?
C121 C126 C125 119.0(5) . . ?
C121 C126 H126 120.5 . . ?
C125 C126 H126 120.5 . . ?
C124 C125 C126 120.4(4) . . ?
C124 C125 H125 119.8 . . ?
C126 C125 H125 119.8 . . ?
C123 C122 C121 120.0(4) . . ?
C123 C122 H122 120.0 . . ?
C121 C122 H122 120.0 . . ?
C126 C121 C122 120.4(4) . . ?
C126 C121 P1 122.3(4) . . ?
C122 C121 P1 116.9(3) . . ?
C124 C123 C122 119.6(5) . . ?
C124 C123 H123 120.2 . . ?
C122 C123 H123 120.2 . . ?
C125 C124 C123 120.6(4) . . ?
C125 C124 H124 119.7 . . ?
C123 C124 H124 119.7 . . ?
C223 C222 C221 119.8(4) . . ?
C223 C222 H222 120.1 . . ?
C221 C222 H222 120.1 . . ?
C226 C221 C222 119.5(4) . . ?
C226 C221 P2 124.3(3) . . ?
C222 C221 P2 116.2(3) . . ?
C224 C223 C222 119.9(4) . . ?
C224 C223 H223 120.1 . . ?
C222 C223 H223 120.1 . . ?
C221 C226 C225 120.5(4) . . ?
C221 C226 H226 119.7 . . ?
C225 C226 H226 119.7 . . ?
C223 C224 C225 120.8(4) . . ?
C223 C224 H224 119.6 . . ?
C225 C224 H224 119.6 . . ?
C226 C225 C224 119.4(5) . . ?
C226 C225 H225 120.3 . . ?
C224 C225 H225 120.3 . . ?
C236 C231 C232 119.3(4) . . ?
C236 C231 P2 120.0(3) . . ?
C232 C231 P2 120.6(3) . . ?
C233 C232 C231 120.4(4) . . ?
C233 C232 H232 119.8 . . ?
C231 C232 H232 119.8 . . ?
C234 C235 C236 120.1(4) . . ?
C234 C235 H235 120.0 . . ?
C236 C235 H235 120.0 . . ?
C231 C236 C235 120.2(4) . . ?
C231 C236 H236 119.9 . . ?
C235 C236 H236 119.9 . . ?
C232 C233 C234 119.6(4) . . ?
C232 C233 H233 120.2 . . ?
C234 C233 H233 120.2 . . ?
C235 C234 C233 120.5(4) . . ?
C235 C234 H234 119.7 . . ?
C233 C234 H234 119.7 . . ?
C133 C132 C131 120.2(4) . . ?
C133 C132 H132 119.9 . . ?
C131 C132 H132 119.9 . . ?
C136 C131 C132 119.3(4) . . ?
C136 C131 P1 120.3(3) . . ?
C132 C131 P1 120.5(3) . . ?
C131 C136 C135 119.8(4) . . ?
C131 C136 H136 120.1 . . ?
C135 C136 H136 120.1 . . ?
C134 C133 C132 120.5(4) . . ?
C134 C133 H133 119.7 . . ?
C132 C133 H133 119.7 . . ?
C134 C135 C136 120.8(4) . . ?
C134 C135 H135 119.6 . . ?
C136 C135 H135 119.6 . . ?
C133 C134 C135 119.4(4) . . ?
C133 C134 H134 120.3 . . ?
C135 C134 H134 120.3 . . ?
B4 C1 B5 67.9(4) . . ?
B4 C1 B2 113.7(4) . . ?
B5 C1 B2 73.0(4) . . ?
B4 C1 B3 80.5(4) . . ?
B5 C1 B3 112.7(4) . . ?
B2 C1 B3 68.0(4) . . ?
B4 C1 H1 121.2 . . ?
B5 C1 H1 125.6 . . ?
B2 C1 H1 125.1 . . ?
B3 C1 H1 121.6 . . ?
O72 C72 Fe1 177.9(5) . . ?
O71 C71 Fe1 179.0(5) . . ?
O73 C73 Fe1 178.6(5) . . ?
F6 B6 B2 121.1(4) . . ?
F6 B6 B3 128.9(5) . . ?
B2 B6 B3 63.8(4) . . ?
F6 B6 B9 129.9(5) . . ?
B2 B6 B9 67.9(3) . . ?
B3 B6 B9 100.2(4) . . ?
F6 B6 Fe1 126.2(4) . . ?
B2 B6 Fe1 112.7(3) . . ?
B3 B6 Fe1 75.8(3) . . ?
B9 B6 Fe1 69.5(3) . . ?
F3 B3 C1 120.4(6) . . ?
F3 B3 B6 119.9(6) . . ?
C1 B3 B6 108.7(5) . . ?
F3 B3 B2 128.8(6) . . ?
C1 B3 B2 56.0(3) . . ?
B6 B3 B2 57.9(3) . . ?
F3 B3 B4 131.7(6) . . ?
C1 B3 B4 49.5(3) . . ?
B6 B3 B4 105.9(4) . . ?
B2 B3 B4 87.5(4) . . ?
F3 B3 Fe1 125.4(5) . . ?
C1 B3 Fe1 107.8(4) . . ?
B6 B3 Fe1 59.2(3) . . ?
B2 B3 Fe1 98.2(4) . . ?
B4 B3 Fe1 65.6(2) . . ?
C1 B5 B8 108.4(4) . . ?
C1 B5 B4 55.8(3) . . ?
B8 B5 B4 58.2(3) . . ?
C1 B5 B9 100.6(4) . . ?
B8 B5 B9 57.1(3) . . ?
B4 B5 B9 91.7(4) . . ?
C1 B5 B2 53.6(3) . . ?
B8 B5 B2 108.0(4) . . ?
B4 B5 B2 92.9(4) . . ?
B9 B5 B2 60.4(3) . . ?
C1 B5 H5 124.2 . . ?
B8 B5 H5 119.4 . . ?
B4 B5 H5 133.0 . . ?
B9 B5 H5 128.3 . . ?
B2 B5 H5 126.0 . . ?
C1 B2 B6 109.1(4) . . ?
C1 B2 B3 56.1(3) . . ?
B6 B2 B3 58.3(3) . . ?
C1 B2 B5 53.4(3) . . ?
B6 B2 B5 107.9(4) . . ?
B3 B2 B5 92.3(4) . . ?
C1 B2 B9 99.9(4) . . ?
B6 B2 B9 57.2(3) . . ?
B3 B2 B9 90.6(4) . . ?
B5 B2 B9 59.7(3) . . ?
C1 B2 H2 124.1 . . ?
B6 B2 H2 119.0 . . ?
B3 B2 H2 133.5 . . ?
B5 B2 H2 126.4 . . ?
B9 B2 H2 129.1 . . ?
F4 B4 C1 120.1(5) . . ?
F4 B4 B8 124.1(5) . . ?
C1 B4 B8 109.4(4) . . ?
F4 B4 B5 135.0(4) . . ?
C1 B4 B5 56.2(3) . . ?
B8 B4 B5 58.9(3) . . ?
F4 B4 B3 126.5(5) . . ?
C1 B4 B3 50.0(3) . . ?
B8 B4 B3 104.4(4) . . ?
B5 B4 B3 87.3(4) . . ?
F4 B4 Fe1 123.6(4) . . ?
C1 B4 Fe1 105.4(3) . . ?
B8 B4 Fe1 58.6(3) . . ?
B5 B4 Fe1 97.0(3) . . ?
B3 B4 Fe1 62.5(2) . . ?
F9 B9 B8 120.6(5) . . ?
F9 B9 B6 118.8(4) . . ?
B8 B9 B6 116.3(4) . . ?
F9 B9 B5 122.9(4) . . ?
B8 B9 B5 56.1(3) . . ?
B6 B9 B5 106.0(4) . . ?
F9 B9 B2 122.0(4) . . ?
B8 B9 B2 106.6(4) . . ?
B6 B9 B2 54.9(3) . . ?
B5 B9 B2 59.8(3) . . ?
F9 B9 Fe1 130.0(4) . . ?
B8 B9 Fe1 63.3(3) . . ?
B6 B9 Fe1 62.3(3) . . ?
B5 B9 Fe1 100.8(3) . . ?
B2 B9 Fe1 99.5(3) . . ?
F8 B8 B4 127.7(5) . . ?
F8 B8 B5 123.3(5) . . ?
B4 B8 B5 62.9(3) . . ?
F8 B8 B9 130.8(6) . . ?
B4 B8 B9 100.5(4) . . ?
B5 B8 B9 66.8(3) . . ?
F8 B8 Fe1 125.3(4) . . ?
B4 B8 Fe1 77.4(3) . . ?
B5 B8 Fe1 111.3(4) . . ?
B9 B8 Fe1 68.8(3) . . ?

loop_
_geom_bond_atom_site_label_1
_geom_bond_atom_site_label_2
_geom_bond_distance
_geom_bond_site_symmetry_2
_geom_bond_publ_flag
Fe1 C72 1.764(6) . ?
Fe1 C71 1.771(5) . ?
Fe1 C73 1.787(5) . ?
Fe1 B6 2.065(5) . ?
Fe1 B8 2.094(6) . ?
Fe1 B9 2.185(6) . ?
Fe1 B3 2.330(6) . ?
Fe1 B4 2.393(6) . ?
P2 N1 1.584(3) . ?
P2 C211 1.788(4) . ?
P2 C231 1.807(4) . ?
P2 C221 1.808(4) . ?
P1 N1 1.584(3) . ?
P1 C111 1.798(5) . ?
P1 C131 1.799(4) . ?
P1 C121 1.808(4) . ?
C211 C216 1.384(6) . ?
C211 C212 1.401(6) . ?
C216 C215 1.384(6) . ?
C216 H216 0.9500 . ?
C215 C214 1.379(6) . ?
C215 H215 0.9500 . ?
C213 C212 1.382(6) . ?
C213 C214 1.385(6) . ?
C213 H213 0.9500 . ?
C212 H212 0.9500 . ?
C214 H214 0.9500 . ?
C112 C113 1.379(6) . ?
C112 C111 1.398(6) . ?
C112 H112 0.9500 . ?
C115 C116 1.385(6) . ?
C115 C114 1.387(6) . ?
C115 H115 0.9500 . ?
C116 C111 1.406(6) . ?
C116 H116 0.9500 . ?
C114 C113 1.377(6) . ?
C114 H114 0.9500 . ?
C113 H113 0.9500 . ?
C126 C121 1.388(6) . ?
C126 C125 1.396(6) . ?
C126 H126 0.9500 . ?
C125 C124 1.379(7) . ?
C125 H125 0.9500 . ?
C122 C123 1.389(6) . ?
C122 C121 1.392(6) . ?
C122 H122 0.9500 . ?
C123 C124 1.382(6) . ?
C123 H123 0.9500 . ?
C124 H124 0.9500 . ?
C222 C223 1.382(6) . ?
C222 C221 1.405(5) . ?
C222 H222 0.9500 . ?
C221 C226 1.379(6) . ?
C223 C224 1.373(6) . ?
C223 H223 0.9500 . ?
C226 C225 1.382(6) . ?
C226 H226 0.9500 . ?
C224 C225 1.389(6) . ?
C224 H224 0.9500 . ?
C225 H225 0.9500 . ?
C231 C236 1.386(6) . ?
C231 C232 1.399(6) . ?
C232 C233 1.383(6) . ?
C232 H232 0.9500 . ?
C235 C234 1.375(6) . ?
C235 C236 1.391(6) . ?
C235 H235 0.9500 . ?
C236 H236 0.9500 . ?
C233 C234 1.388(6) . ?
C233 H233 0.9500 . ?
C234 H234 0.9500 . ?
C132 C133 1.385(6) . ?
C132 C131 1.396(6) . ?
C132 H132 0.9500 . ?
C131 C136 1.385(6) . ?
C136 C135 1.391(6) . ?
C136 H136 0.9500 . ?
C133 C134 1.378(6) . ?
C133 H133 0.9500 . ?
C135 C134 1.381(6) . ?
C135 H135 0.9500 . ?
C134 H134 0.9500 . ?
C1 B4 1.592(7) . ?
C1 B5 1.599(8) . ?
C1 B2 1.602(8) . ?
C1 B3 1.603(7) . ?
C1 H1 1.1200 . ?
C72 O72 1.156(6) . ?
C71 O71 1.158(5) . ?
C73 O73 1.151(5) . ?
B6 F6 1.353(6) . ?
B6 B2 1.692(7) . ?
B6 B3 1.699(9) . ?
B6 B9 1.740(8) . ?
B3 F3 1.267(10) . ?
B3 B2 1.792(9) . ?
B3 B4 2.065(8) . ?
B5 B8 1.716(8) . ?
B5 B4 1.783(8) . ?
B5 B9 1.902(8) . ?
B5 B2 1.904(8) . ?
B5 H5 1.1200 . ?
B2 B9 1.916(8) . ?
B2 H2 1.1200 . ?
B4 F4 1.365(7) . ?
B4 B8 1.702(9) . ?
B9 F9 1.406(6) . ?
B9 B8 1.737(8) . ?
B8 F8 1.333(8) . ?
